data_7235944
loop_
_publ_author_name
'Zhang, Xuan'
'Song, Guang-Jie'
'Cao, Xiang-Jian'
'Liu, Jin-Ting'
'Chen, Ming-Yu'
'Cao, Xiao-Qun'
'Zhao, Bao-Xiang'

_publ_section_title
;
 A new fluorescent pH probe for acidic conditions
;
_journal_issue 109
_journal_name_full 'RSC Advances'
_journal_page_first 89827
_journal_paper_doi 10.1039/C5RA14174E
_journal_volume 5
_journal_year 2015
_chemical_formula_moiety 'C12 H13 Cl N2 O2'
_chemical_formula_sum 'C12 H13 Cl N2 O2'
_chemical_formula_weight 252.69
_space_group_crystal_system monoclinic
_space_group_IT_number 14
_space_group_name_Hall '-P 2ybc'
_space_group_name_H-M_alt 'P 1 21/c 1'
_atom_sites_solution_hydrogens geom
_atom_sites_solution_primary iterative
_audit_creation_date 2015-06-04
_audit_creation_method
;
Olex2 1.2
(compiled 2015.01.26 svn.r3150 for OlexSys, GUI svn.r4998)
;
_audit_update_record
;
2015-06-30 deposited with the CCDC.
2015-10-12 downloaded from the CCDC.
;
_cell_angle_alpha 90
_cell_angle_beta 92.837(3)
_cell_angle_gamma 90
_cell_formula_units_Z 4
_cell_length_a 4.7190(13)
_cell_length_b 22.606(6)
_cell_length_c 11.214(3)
_cell_measurement_reflns_used 5100
_cell_measurement_temperature 173(2)
_cell_measurement_theta_max 27.449
_cell_measurement_theta_min 2.560
_cell_volume 1194.8(6)
_computing_molecular_graphics 'Olex2 (Dolomanov et al., 2009)'
_computing_publication_material 'Olex2 (Dolomanov et al., 2009)'
_computing_structure_refinement 'ShelXL (Sheldrick, 2008)'
_computing_structure_solution
;
Superflip (Palatinus & Chapuis, 2007;Palatinus & van der Lee, 2008;
Palatinus et al., 2012)
;
_diffrn_ambient_temperature 173.15
_diffrn_measured_fraction_theta_full 0.974
_diffrn_measured_fraction_theta_max 0.995
_diffrn_radiation_type MoK\a
_diffrn_radiation_wavelength 0.710
_diffrn_reflns_av_R_equivalents 0.0155
_diffrn_reflns_av_unetI/netI 0.0161
_diffrn_reflns_Laue_measured_fraction_full 0.974
_diffrn_reflns_Laue_measured_fraction_max 0.995
_diffrn_reflns_limit_h_max 5
_diffrn_reflns_limit_h_min -5
_diffrn_reflns_limit_k_max 26
_diffrn_reflns_limit_k_min -26
_diffrn_reflns_limit_l_max 13
_diffrn_reflns_limit_l_min -13
_diffrn_reflns_number 5895
_diffrn_reflns_point_group_measured_fraction_full 0.974
_diffrn_reflns_point_group_measured_fraction_max 0.995
_diffrn_reflns_theta_full 25.214
_diffrn_reflns_theta_max 24.998
_diffrn_reflns_theta_min 2.557
_exptl_absorpt_coefficient_mu 0.311
_exptl_crystal_density_diffrn 1.405
_exptl_crystal_F_000 528
_exptl_crystal_size_max 0.1
_exptl_crystal_size_mid 0.1
_exptl_crystal_size_min 0.09
_refine_diff_density_max 0.244
_refine_diff_density_min -0.319
_refine_diff_density_rms 0.059
_refine_ls_extinction_method none
_refine_ls_goodness_of_fit_ref 1.038
_refine_ls_hydrogen_treatment constr
_refine_ls_matrix_type full
_refine_ls_number_parameters 155
_refine_ls_number_reflns 2103
_refine_ls_number_restraints 0
_refine_ls_restrained_S_all 1.038
_refine_ls_R_factor_all 0.0313
_refine_ls_R_factor_gt 0.0298
_refine_ls_shift/su_max 0.001
_refine_ls_shift/su_mean 0.000
_refine_ls_structure_factor_coef Fsqd
_refine_ls_weighting_details 'w=1/[\s^2^(Fo^2^)+(0.0415P)^2^+0.4634P] where P=(Fo^2^+2Fc^2^)/3'
_refine_ls_weighting_scheme calc
_refine_ls_wR_factor_gt 0.0766
_refine_ls_wR_factor_ref 0.0781
_reflns_Friedel_coverage 0.000
_reflns_number_gt 1993
_reflns_number_total 2103
_reflns_threshold_expression 'I > 2\s(I)'
_cod_data_source_file c5ra14174e2.cif
_cod_data_source_block p
_cod_database_code 7235944
_shelxl_version_number 2013-4
_shelx_space_group_comment
;
The symmetry employed for this shelxl refinement is uniquely defined
by the following loop, which should always be used as a source of
symmetry information in preference to the above space-group names.
They are only intended as comments.
;
_shelx_estimated_absorpt_t_max 0.973
_shelx_estimated_absorpt_t_min 0.970
_olex2_refinement_description
;
1. Fixed Uiso
 At 1.2 times of:
  All C(H) groups, All C(H,H) groups
 At 1.5 times of:
  All C(H,H,H) groups, All O(H) groups
2.a Secondary CH2 refined with riding coordinates:
 C9(H9A,H9B), C10(H10A,H10B), C11(H11A,H11B)
2.b Aromatic/amide H refined with riding coordinates:
 C3(H3), C7(H7), C8(H8)
2.c Tetrahedral OH refined with riding coordinates:
 O1(H1)
2.d Idealised Me refined as rotating group:
 C12(H12A,H12B,H12C)
;
_olex2_submission_special_instructions 'No special instructions were received'

loop_
_space_group_symop_operation_xyz
'x, y, z'
'-x, y+1/2, -z+1/2'
'-x, -y, -z'
'x, -y-1/2, z-1/2'

loop_
_atom_site_label
_atom_site_type_symbol
_atom_site_fract_x
_atom_site_fract_y
_atom_site_fract_z
_atom_site_U_iso_or_equiv
_atom_site_adp_type
_atom_site_occupancy
_atom_site_site_symmetry_order
_atom_site_calc_flag
_atom_site_refinement_flags_posn
C1 C 0.5827(3) 0.43090(6) 0.09227(12) 0.0281(3) Uani 1 1 d .
C2 C 0.6551(3) 0.37694(6) 0.16127(12) 0.0256(3) Uani 1 1 d .
C3 C 0.8650(3) 0.37845(6) 0.24980(11) 0.0251(3) Uani 1 1 d .
H3 H 0.9632 0.4143 0.2681 0.030 Uiso 1 1 calc R
C4 C 0.9335(3) 0.32649(6) 0.31326(11) 0.0232(3) Uani 1 1 d .
C5 C 1.1198(3) 0.30976(6) 0.40601(11) 0.0252(3) Uani 1 1 d .
C6 C 0.8967(3) 0.23040(6) 0.35713(12) 0.0259(3) Uani 1 1 d .
C7 C 0.5764(3) 0.27259(6) 0.19290(11) 0.0255(3) Uani 1 1 d .
H7 H 0.4795 0.2368 0.1734 0.031 Uiso 1 1 calc R
C8 C 0.5086(3) 0.32255(6) 0.13370(12) 0.0267(3) Uani 1 1 d .
H8 H 0.3616 0.3220 0.0727 0.032 Uiso 1 1 calc R
C9 C 0.7979(3) 0.16787(6) 0.35190(13) 0.0295(3) Uani 1 1 d .
H9A H 0.5880 0.1675 0.3507 0.035 Uiso 1 1 calc R
H9B H 0.8684 0.1474 0.4255 0.035 Uiso 1 1 calc R
C10 C 0.8938(3) 0.13306(6) 0.24372(13) 0.0303(3) Uani 1 1 d .
H10A H 0.8382 0.1550 0.1698 0.036 Uiso 1 1 calc R
H10B H 1.1033 0.1297 0.2486 0.036 Uiso 1 1 calc R
C11 C 0.7641(3) 0.07143(7) 0.23744(15) 0.0379(4) Uani 1 1 d .
H11A H 0.8216 0.0496 0.3113 0.045 Uiso 1 1 calc R
H11B H 0.5548 0.0751 0.2341 0.045 Uiso 1 1 calc R
C12 C 0.8515(4) 0.03584(7) 0.13039(17) 0.0489(4) Uani 1 1 d .
H12A H 0.8056 0.0582 0.0570 0.073 Uiso 1 1 calc GR
H12B H 0.7492 -0.0019 0.1276 0.073 Uiso 1 1 calc GR
H12C H 1.0562 0.0283 0.1375 0.073 Uiso 1 1 calc GR
Cl1 Cl 1.35756(7) 0.35569(2) 0.48069(3) 0.03338(13) Uani 1 1 d .
N1 N 1.0987(2) 0.25205(5) 0.43256(10) 0.0279(3) Uani 1 1 d .
N2 N 0.7900(2) 0.27365(5) 0.28322(10) 0.0234(2) Uani 1 1 d .
O1 O 0.7286(2) 0.47720(5) 0.11502(10) 0.0427(3) Uani 1 1 d .
H1 H 0.6749 0.5044 0.0681 0.064 Uiso 1 1 calc R
O2 O 0.3803(2) 0.42857(5) 0.01382(10) 0.0385(3) Uani 1 1 d .

loop_
_atom_site_aniso_label
_atom_site_aniso_U_11
_atom_site_aniso_U_22
_atom_site_aniso_U_33
_atom_site_aniso_U_23
_atom_site_aniso_U_13
_atom_site_aniso_U_12
C1 0.0326(7) 0.0241(7) 0.0271(7) -0.0023(5) -0.0018(6) 0.0058(6)
C2 0.0294(7) 0.0242(7) 0.0233(6) -0.0012(5) 0.0009(5) 0.0056(5)
C3 0.0282(7) 0.0222(7) 0.0250(7) -0.0015(5) 0.0018(5) 0.0017(5)
C4 0.0232(6) 0.0241(7) 0.0224(6) -0.0021(5) 0.0013(5) 0.0013(5)
C5 0.0242(7) 0.0282(7) 0.0231(6) -0.0006(5) 0.0004(5) 0.0016(5)
C6 0.0279(7) 0.0261(7) 0.0237(6) 0.0032(5) 0.0015(5) 0.0041(5)
C7 0.0266(7) 0.0255(7) 0.0241(6) -0.0029(5) -0.0009(5) 0.0006(5)
C8 0.0276(7) 0.0284(7) 0.0238(7) -0.0022(5) -0.0029(5) 0.0036(6)
C9 0.0328(7) 0.0254(7) 0.0303(7) 0.0049(6) 0.0012(6) 0.0011(6)
C10 0.0304(7) 0.0258(7) 0.0346(8) 0.0017(6) -0.0003(6) 0.0044(6)
C11 0.0356(8) 0.0276(8) 0.0499(9) -0.0001(7) -0.0043(7) 0.0027(6)
C12 0.0566(11) 0.0303(8) 0.0588(11) -0.0092(8) -0.0091(9) 0.0086(8)
Cl1 0.0309(2) 0.0373(2) 0.0311(2) 0.00021(14) -0.00684(14) -0.00454(14)
N1 0.0287(6) 0.0297(6) 0.0252(6) 0.0039(5) -0.0006(5) 0.0034(5)
N2 0.0253(6) 0.0222(6) 0.0227(5) -0.0001(4) 0.0005(4) 0.0019(4)
O1 0.0541(7) 0.0241(5) 0.0481(7) 0.0068(5) -0.0157(5) 0.0010(5)
O2 0.0452(6) 0.0312(6) 0.0374(6) 0.0036(5) -0.0142(5) 0.0069(5)

loop_
_atom_type_symbol
_atom_type_description
_atom_type_scat_dispersion_real
_atom_type_scat_dispersion_imag
_atom_type_scat_source
C C 0.0033 0.0016 'International Tables Vol C Tables 4.2.6.8 and 6.1.1.4'
H H 0.0000 0.0000 'International Tables Vol C Tables 4.2.6.8 and 6.1.1.4'
Cl Cl 0.1484 0.1585 'International Tables Vol C Tables 4.2.6.8 and 6.1.1.4'
N N 0.0061 0.0033 'International Tables Vol C Tables 4.2.6.8 and 6.1.1.4'
O O 0.0106 0.0060 'International Tables Vol C Tables 4.2.6.8 and 6.1.1.4'

loop_
_geom_angle_atom_site_label_1
_geom_angle_atom_site_label_2
_geom_angle_atom_site_label_3
_geom_angle
O1 C1 C2 117.77(12)
O2 C1 C2 118.48(13)
O2 C1 O1 123.75(13)
C3 C2 C1 120.05(12)
C3 C2 C8 120.07(12)
C8 C2 C1 119.87(12)
C2 C3 C4 119.20(13)
C3 C4 N2 119.60(12)
C5 C4 C3 137.18(13)
C5 C4 N2 103.23(11)
C4 C5 Cl1 125.33(11)
N1 C5 C4 112.43(12)
N1 C5 Cl1 122.24(10)
N1 C6 C9 125.82(12)
N1 C6 N2 110.68(12)
N2 C6 C9 123.50(12)
C8 C7 N2 119.46(12)
C7 C8 C2 120.92(13)
C6 C9 C10 114.47(12)
C11 C10 C9 111.87(13)
C12 C11 C10 113.39(15)
C6 N1 C5 105.91(11)
C6 N2 C4 107.76(11)
C6 N2 C7 131.48(12)
C7 N2 C4 120.75(11)

loop_
_geom_bond_atom_site_label_1
_geom_bond_atom_site_label_2
_geom_bond_distance
C1 C2 1.4756(19)
C1 O1 1.2718(18)
C1 O2 1.2670(17)
C2 C3 1.3676(19)
C2 C8 1.437(2)
C3 C4 1.4027(19)
C4 C5 1.3813(18)
C4 N2 1.4059(17)
C5 Cl1 1.7161(14)
C5 N1 1.3429(19)
C6 C9 1.489(2)
C6 N1 1.3357(18)
C6 N2 1.3619(17)
C7 C8 1.3407(19)
C7 N2 1.3935(17)
C9 C10 1.533(2)
C10 C11 1.522(2)
C11 C12 1.519(2)
